data_2007165
loop_
_publ_author_name
'Fu, Tai Y.'
'Scheffer, John R.'
'Trotter, James'
'Yang, Jie'

_publ_section_title
;
 Structure and Photochemistry of Four Adamantylacetophenones
;
_journal_issue 4
_journal_name_full 'Acta Crystallographica Section C'
_journal_page_first 491
_journal_page_last 496
_journal_paper_doi 10.1107/S0108270197015862
_journal_volume 54
_journal_year 1998
_chemical_formula_moiety 'C20 H24 O3'
_chemical_formula_sum 'C20 H24 O3'
_chemical_formula_weight 312.41
_space_group_IT_number 2
_symmetry_cell_setting triclinic
_symmetry_space_group_name_Hall '-P 1'
_symmetry_space_group_name_H-M 'P -1'
_cell_angle_alpha 101.23(2)
_cell_angle_beta 98.32(2)
_cell_angle_gamma 91.12(2)
_cell_formula_units_Z 4
_cell_length_a 12.987(3)
_cell_length_b 18.439(5)
_cell_length_c 7.281(2)
_cell_measurement_reflns_used 23
_cell_measurement_temperature 294
_cell_measurement_theta_max 20.1
_cell_measurement_theta_min 17.5
_cell_volume 1690.1(8)
_computing_cell_refinement 'MSC/AFC Diffractometer Control Software'
_computing_data_collection
;
MSC/AFC Diffractometer Control Software
(Molecular Structure Corporation, 1989)
;
_computing_data_reduction 'TEXSAN (Molecular Structure Corporation, 1995)'
_computing_publication_material TEXSAN
_computing_structure_refinement TEXSAN
_computing_structure_solution 'SIR92 (Altomare et al., 1993)'
_diffrn_ambient_temperature 294
_diffrn_measurement_device 'Rigaku AFC6S'
_diffrn_measurement_method \w-2\q
_diffrn_radiation_monochromator graphite
_diffrn_radiation_source 'X-ray tube'
_diffrn_radiation_type 'Mo K\a'
_diffrn_radiation_wavelength 0.7107
_diffrn_reflns_av_R_equivalents 0.031
_diffrn_reflns_av_sigmaI/netI 0.13
_diffrn_reflns_limit_h_max 18
_diffrn_reflns_limit_h_min 0
_diffrn_reflns_limit_k_max 25
_diffrn_reflns_limit_k_min -25
_diffrn_reflns_limit_l_max 10
_diffrn_reflns_limit_l_min -10
_diffrn_reflns_number 10263
_diffrn_reflns_reduction_process 'Lp corrections applied'
_diffrn_reflns_theta_max 29.99
_diffrn_reflns_theta_min 1.90
_diffrn_standards_decay_% 0.24
_diffrn_standards_interval_count 200
_diffrn_standards_number 3
_exptl_absorpt_coefficient_mu 0.081
_exptl_absorpt_correction_T_max 1.000
_exptl_absorpt_correction_T_min 0.696
_exptl_absorpt_correction_type '\y scans (North, Phillips & Mathews, 1968)'
_exptl_crystal_colour colorless
_exptl_crystal_density_diffrn 1.228
_exptl_crystal_density_method 'not measured'
_exptl_crystal_description plate
_exptl_crystal_F_000 672
_exptl_crystal_size_max 0.70
_exptl_crystal_size_mid 0.60
_exptl_crystal_size_min 0.10
_refine_diff_density_max 0.39
_refine_diff_density_min -0.38
_refine_ls_extinction_coef 2.1E-6(6)
_refine_ls_extinction_method 'Zachariasen (1967)'
_refine_ls_goodness_of_fit_ref 2.02
_refine_ls_hydrogen_treatment noref
_refine_ls_matrix_type full
_refine_ls_number_constraints 0
_refine_ls_number_parameters 416
_refine_ls_number_reflns '4268 (to \q = 25\%, >0.5\s)'
_refine_ls_number_restraints 0
_refine_ls_R_factor_obs .079
_refine_ls_shift/esd_max 0.0003
_refine_ls_shift/esd_mean 0.0002
_refine_ls_structure_factor_coef Fsqd
_refine_ls_weighting_details 'w = 1/[\s^2^(F~o~^2^) + 0.00181(F~o~^2^)^2^]'
_refine_ls_weighting_scheme calc
_refine_ls_wR_factor_ref 0.248
_reflns_number_gt 3156
_reflns_number_total 9849
_reflns_threshold_expression I>3\s(I)
_cod_data_source_file fg1351.cif
_cod_data_source_block 1d
_cod_depositor_comments
;
The following automatic conversions were performed:

'_refine_ls_weighting_scheme' value 'w = 1/[\s^2^(F~o~^2^) +
0.00181(F~o~^2^)^2^]' was changed to 'calc'. New tag
'_refine_ls_weighting_details' was created. The value of the new tag
was set to 'w = 1/[\s^2^(F~o~^2^) + 0.00181(F~o~^2^)^2^]'.

Automatic conversion script
Id: cif_fix_values 3143 2015-03-26 13:38:13Z robertas 
;
_cod_original_cell_volume 1690.3(7)
_cod_database_code 2007165

loop_
_symmetry_equiv_pos_as_xyz
'  +x,  +y,  +z'
'  -x,  -y,  -z'

loop_
_atom_site_aniso_label
_atom_site_aniso_U_11
_atom_site_aniso_U_22
_atom_site_aniso_U_33
_atom_site_aniso_U_12
_atom_site_aniso_U_13
_atom_site_aniso_U_23
O1 .111(3) .148(4) .059(2) .076(3) .034(2) .052(2)
O2 .063(2) .090(2) .048(2) .025(2) .014(2) .031(2)
O3 .071(2) .080(2) .050(2) .040(2) .016(2) .017(2)
O4 .092(3) .069(2) .049(2) .036(2) .001(2) .013(2)
O5 .071(2) .074(2) .041(2) .030(2) .013(2) .016(2)
O6 .056(2) .099(3) .059(2) .034(2) .018(2) .037(2)
C1 .047(3) .061(3) .047(3) .011(2) .004(2) .022(2)
C2 .058(3) .076(3) .061(3) .015(3) .011(3) .017(3)
C3 .067(3) .069(3) .084(4) .024(3) .007(3) .020(3)
C4 .106(5) .061(3) .096(5) .017(3) .000(4) .015(3)
C5 .083(4) .062(3) .094(4) -.014(3) -.003(3) .029(3)
C6 .093(4) .087(4) .078(4) .008(3) .000(3) .043(3)
C7 .078(4) .075(3) .054(3) .009(3) -.018(3) .020(3)
C8 .066(3) .063(3) .055(3) .004(2) -.002(3) .012(2)
C9 .056(3) .078(3) .064(3) -.004(3) .000(3) .017(3)
C10 .064(3) .081(4) .095(4) .012(3) -.015(3) .031(3)
C11 .060(3) .075(3) .049(3) .020(2) .007(2) .023(2)
C12 .070(3) .072(3) .043(3) .022(3) .010(2) .019(2)
C13 .054(3) .052(2) .043(2) .009(2) .006(2) .015(2)
C14 .047(3) .057(3) .048(3) .014(2) .012(2) .014(2)
C15 .056(3) .055(3) .039(2) .009(2) .012(2) .017(2)
C16 .049(3) .042(2) .042(2) .009(2) .008(2) .008(2)
C17 .051(3) .063(3) .044(3) .016(2) .012(2) .013(2)
C18 .056(3) .066(3) .043(3) .017(2) .013(2) .016(2)
C19 .050(3) .052(3) .042(2) .013(2) .009(2) .014(2)
C20 .100(5) .126(6) .123(6) .057(4) .024(4) .023(5)
C21 .053(3) .057(3) .048(3) .018(2) .012(2) .022(2)
C22 .056(3) .059(3) .073(3) .012(2) .007(3) .015(3)
C23 .103(5) .079(4) .122(6) .032(3) .054(4) .061(4)
C24 .260(10) .135(7) .049(4) .130(8) .043(6) .047(4)
C25 .165(8) .089(5) .085(5) .046(5) -.072(5) -.004(4)
C26 .086(5) .094(5) .158(7) .035(4) -.020(5) .046(5)
C27 .106(5) .082(4) .075(4) .060(4) .025(4) .029(3)
C28 .108(5) .099(4) .085(4) .062(4) .045(4) .046(3)
C29 .075(4) .063(3) .136(6) .008(3) -.040(4) .022(4)
C30 .122(5) .052(3) .096(5) .012(3) .005(4) .018(3)
C31 .087(4) .084(4) .067(3) .046(3) .032(3) .039(3)
C32 .059(3) .051(3) .049(3) .017(2) .011(2) .017(2)
C33 .050(3) .047(2) .046(3) .013(2) .010(2) .017(2)
C34 .066(3) .063(3) .051(3) .030(2) .022(2) .021(2)
C35 .068(3) .065(3) .039(2) .026(2) .019(2) .018(2)
C36 .050(3) .047(2) .044(2) .012(2) .011(2) .016(2)
C37 .051(3) .051(2) .042(2) .018(2) .013(2) .010(2)
C38 .066(3) .050(2) .041(2) .014(2) .015(2) .014(2)
C39 .058(3) .048(2) .039(2) .008(2) .011(2) .009(2)
C40 .210(10) .190(10) .45(2) .078(9) .220(10) .220(10)

loop_
_atom_site_label
_atom_site_fract_x
_atom_site_fract_y
_atom_site_fract_z
_atom_site_U_iso_or_equiv
_atom_site_thermal_displace_type
_atom_site_calc_flag
_atom_site_calc_attached_atom
_atom_site_refinement_flags
_atom_site_occupancy
O1 1.0472(3) .3470(3) 1.2267(5) .099(2) Uani d ? . 1.000
O2 .8102(2) .4864(2) .4053(4) .0640(10) Uani d ? . 1.000
O3 .7105(3) .5139(2) .6315(4) .0660(10) Uani d ? . 1.000
O4 .3113(3) .6706(2) -.4580(5) .0700(10) Uani d ? . 1.000
O5 .5748(2) .5697(2) .3992(4) .0610(10) Uani d ? . 1.000
O6 .6800(2) .5486(2) .1817(5) .0670(10) Uani d ? . 1.000
C1 1.2146(3) .2519(2) 1.1083(6) .0500(10) Uani d ? . 1.000
C2 1.3005(4) .2181(3) 1.0001(7) .064(2) Uani d ? . 1.000
C3 1.3571(4) .1593(3) 1.0924(8) .073(2) Uani d ? . 1.000
C4 1.2782(5) .0990(3) 1.1003(9) .089(2) Uani d ? . 1.000
C5 1.1945(5) .1314(3) 1.2157(9) .079(2) Uani d ? . 1.000
C6 1.2430(5) .1679(3) 1.4151(8) .083(2) Uani d ? . 1.000
C7 1.3217(4) .2279(3) 1.4051(7) .071(2) Uani d ? . 1.000
C8 1.2666(4) .2862(3) 1.3106(7) .063(2) Uani d ? . 1.000
C9 1.1379(4) .1893(3) 1.1189(7) .067(2) Uani d ? . 1.000
C10 1.4056(4) .1948(3) 1.2931(9) .081(2) Uani d ? . 1.000
C11 1.1623(4) .3087(3) 1.0012(6) .0600(10) Uani d ? . 1.000
C12 1.0693(4) .3463(3) 1.0701(7) .060(2) Uani d ? . 1.000
C13 1.0006(3) .3842(2) .9380(6) .0490(10) Uani d ? . 1.000
C14 1.0239(3) .3922(2) .7607(6) .0490(10) Uani d ? . 1.000
C15 .9561(3) .4258(2) .6430(6) .0480(10) Uani d ? . 1.000
C16 .8651(3) .4523(2) .6988(6) .0440(10) Uani d ? . 1.000
C17 .8425(3) .4462(2) .8767(6) .0520(10) Uani d ? . 1.000
C18 .9097(4) .4129(3) .9937(6) .0540(10) Uani d ? . 1.000
C19 .7909(3) .4864(2) .5722(6) .0470(10) Uani d ? . 1.000
C20 1.4413(5) .1269(4) .9770(10) .115(3) Uani d ? . 1.000
C21 .2067(3) .8089(2) -.3532(6) .0500(10) Uani d ? . 1.000
C22 .2997(4) .8419(3) -.4168(7) .063(2) Uani d ? . 1.000
C23 .2660(5) .8982(3) -.5420(10) .092(2) Uani d ? . 1.000
C24 .1880(10) .8590(5) -.7086(9) .141(4) Uani d ? . 1.000
C25 .0955(7) .8284(4) -.6410(10) .124(3) Uani d ? . 1.000
C26 .0430(5) .8916(4) -.5310(10) .113(3) Uani d ? . 1.000
C27 .1191(5) .9292(3) -.3646(8) .084(2) Uani d ? . 1.000
C28 .1537(5) .8731(3) -.2423(8) .089(2) Uani d ? . 1.000
C29 .1297(4) .7720(3) -.5220(10) .097(2) Uani d ? . 1.000
C30 .2115(5) .9599(3) -.4306(9) .091(2) Uani d ? . 1.000
C31 .2419(4) .7560(3) -.2199(7) .073(2) Uani d ? . 1.000
C32 .3101(4) .6936(2) -.2906(6) .0510(10) Uani d ? . 1.000
C33 .3801(3) .6619(2) -.1474(6) .0460(10) Uani d ? . 1.000
C34 .3691(4) .6715(3) .0420(6) .0570(10) Uani d ? . 1.000
C35 .4373(4) .6413(2) .1672(6) .0550(10) Uani d ? . 1.000
C36 .5204(3) .6026(2) .1040(6) .0460(10) Uani d ? . 1.000
C37 .5310(3) .5917(2) -.0871(6) .0470(10) Uani d ? . 1.000
C38 .4607(4) .6201(2) -.2109(6) .0500(10) Uani d ? . 1.000
C39 .5964(4) .5716(2) .2359(6) .0480(10) Uani d ? . 1.000
C40 .3614(9) .9286(6) -.607(2) .243(7) Uani d ? . 1.000
H1 1.2702 .1960 .8745 .077 Uiso c ? . 1.000
H2 1.3498 .2564 .9967 .077 Uiso c ? . 1.000
H3 1.2464 .0773 .9752 .107 Uiso c ? . 1.000
H4 1.3125 .0623 1.1580 .107 Uiso c ? . 1.000
H5 1.1460 .0930 1.2210 .095 Uiso c ? . 1.000
H6 1.1903 .1890 1.4837 .100 Uiso c ? . 1.000
H7 1.2767 .1321 1.4771 .100 Uiso c ? . 1.000
H8 1.3531 .2504 1.5299 .085 Uiso c ? . 1.000
H9 1.3160 .3242 1.3059 .075 Uiso c ? . 1.000
H10 1.2149 .3067 1.3825 .075 Uiso c ? . 1.000
H11 1.0853 .2091 1.1894 .080 Uiso c ? . 1.000
H12 1.1068 .1663 .9943 .080 Uiso c ? . 1.000
H13 1.4392 .1583 1.3529 .097 Uiso c ? . 1.000
H14 1.4553 .2327 1.2893 .097 Uiso c ? . 1.000
H15 1.2138 .3464 1.0044 .072 Uiso c ? . 1.000
H16 1.1407 .2838 .8739 .072 Uiso c ? . 1.000
H17 1.0869 .3742 .7213 .059 Uiso c ? . 1.000
H18 .9725 .4306 .5227 .058 Uiso c ? . 1.000
H19 .7802 .4653 .9169 .062 Uiso c ? . 1.000
H20 .8937 .4095 1.1150 .064 Uiso c ? . 1.000
H21 1.4757 .0902 1.0352 .138 Uiso c ? . 1.000
H22 1.4099 .1051 .8520 .138 Uiso c ? . 1.000
H23 1.4904 .1652 .9734 .138 Uiso c ? . 1.000
H24 .3463 .8662 -.3084 .075 Uiso c ? . 1.000
H25 .3340 .8033 -.4870 .075 Uiso c ? . 1.000
H26 .1660 .8930 -.7870 .169 Uiso c ? . 1.000
H27 .2209 .8194 -.7794 .169 Uiso c ? . 1.000
H28 .0477 .8047 -.7483 .149 Uiso c ? . 1.000
H29 .0219 .9258 -.6100 .136 Uiso c ? . 1.000
H30 -.0163 .8729 -.4895 .136 Uiso c ? . 1.000
H31 .0867 .9683 -.2924 .101 Uiso c ? . 1.000
H32 .0944 .8541 -.2012 .107 Uiso c ? . 1.000
H33 .2014 .8972 -.1353 .107 Uiso c ? . 1.000
H34 .1615 .7328 -.5953 .116 Uiso c ? . 1.000
H35 .0709 .7527 -.4801 .116 Uiso c ? . 1.000
H36 .2587 .9847 -.3239 .109 Uiso c ? . 1.000
H37 .1890 .9939 -.5090 .109 Uiso c ? . 1.000
H38 .2797 .7849 -.1072 .088 Uiso c ? . 1.000
H39 .1809 .7340 -.1915 .088 Uiso c ? . 1.000
H40 .3137 .6993 .0866 .068 Uiso c ? . 1.000
H41 .4275 .6470 .2959 .066 Uiso c ? . 1.000
H42 .5869 .5646 -.1317 .056 Uiso c ? . 1.000
H43 .4672 .6111 -.3416 .060 Uiso c ? . 1.000
H44 .3946 .8891 -.6760 .291 Uiso c ? . 1.000
H45 .3406 .9628 -.6856 .291 Uiso c ? . 1.000
H46 .4086 .9529 -.4995 .291 Uiso c ? . 1.000
H47 .7450 .5180 .2940 .087 Uiso c ? . 1.000
H48 .6430 .5420 .5160 .087 Uiso c ? . 1.000

loop_
_atom_type_symbol
_atom_type_scat_dispersion_real
_atom_type_scat_dispersion_imag
_atom_type_scat_source
O 0.011 0.006
;International Tables for Crystallography
(1992, Vol. C, Tables 4.2.6.8 and 6.1.1.1)
;
C 0.003 0.002
;International Tables for Crystallography
(1992, Vol. C, Tables 4.2.6.8 and 6.1.1.1)
;
H 0.000 0.000
;International Tables for Crystallography
(1992, Vol. C, Table 6.1.1.2)
;

loop_
_geom_angle_atom_site_label_1
_geom_angle_atom_site_label_2
_geom_angle_atom_site_label_3
_geom_angle
_geom_angle_publ_flag
C19 O2 H47 118.1 no
C19 O3 H48 118.9 no
C39 O5 H48 118.0 no
C39 O6 H47 118.9 no
C2 C1 C8 107.1(4) no
C2 C1 C9 108.2(4) no
C2 C1 C11 107.6(4) no
C8 C1 C9 108.2(4) no
C8 C1 C11 113.3(4) no
C9 C1 C11 112.1(4) no
C1 C2 C3 112.3(4) no
C1 C2 H1 108.2 no
C1 C2 H2 108.9 no
C3 C2 H1 108.9 no
C3 C2 H2 108.9 no
H1 C2 H2 109.6 no
C2 C3 C4 108.6(4) no
C2 C3 C10 108.7(4) no
C2 C3 C20 110.0(5) no
C4 C3 C10 108.9(5) no
C4 C3 C20 110.2(5) no
C10 C3 C20 110.4(5) no
C3 C4 C5 110.1(4) no
C3 C4 H3 109.8 no
C3 C4 H4 110.2 no
C5 C4 H3 108.2 no
C5 C4 H4 109.8 no
H3 C4 H4 108.7 no
C4 C5 C6 110.7(5) no
C4 C5 C9 109.0(5) no
C4 C5 H5 109.6 no
C6 C5 C9 109.2(5) no
C6 C5 H5 108.4 no
C9 C5 H5 110.1 no
C5 C6 C7 109.0(5) no
C5 C6 H6 109.0 no
C5 C6 H7 110.2 no
C7 C6 H6 109.4 no
C7 C6 H7 110.1 no
H6 C6 H7 109.2 no
C6 C7 C8 109.3(4) no
C6 C7 C10 109.9(5) no
C6 C7 H8 109.4 no
C8 C7 C10 110.1(4) no
C8 C7 H8 108.7 no
C10 C7 H8 109.4 no
C1 C8 C7 110.7(4) no
C1 C8 H9 109.2 no
C1 C8 H10 108.3 no
C7 C8 H9 109.7 no
C7 C8 H10 108.8 no
H9 C8 H10 110.2 no
C1 C9 C5 110.4(4) no
C1 C9 H11 110.5 no
C1 C9 H12 108.7 no
C5 C9 H11 110.2 no
C5 C9 H12 108.2 no
H11 C9 H12 108.7 no
C3 C10 C7 110.0(4) no
C3 C10 H13 109.9 no
C3 C10 H14 109.8 no
C7 C10 H13 108.9 no
C7 C10 H14 109.2 no
H13 C10 H14 109.1 no
C1 C11 C12 118.6(4) no
C1 C11 H15 107.1 no
C1 C11 H16 106.7 no
C12 C11 H15 107.8 no
C12 C11 H16 107.0 no
H15 C11 H16 109.4 no
O1 C12 C11 123.1(4) no
O1 C12 C13 118.7(4) no
C11 C12 C13 118.2(4) no
C12 C13 C14 123.2(4) no
C12 C13 C18 118.5(4) no
C14 C13 C18 118.3(4) no
C13 C14 C15 120.6(4) no
C13 C14 H17 119.4 no
C15 C14 H17 120.0 no
C14 C15 C16 120.3(4) no
C14 C15 H18 119.3 no
C16 C15 H18 120.4 no
C15 C16 C17 119.5(4) no
C15 C16 C19 120.8(4) no
C17 C16 C19 119.7(4) no
C16 C17 C18 120.2(4) no
C16 C17 H19 120.6 no
C18 C17 H19 119.2 no
C13 C18 C17 121.1(4) no
C13 C18 H20 119.0 no
C17 C18 H20 119.9 no
O2 C19 O3 122.5(4) no
O2 C19 C16 118.2(4) no
O3 C19 C16 119.2(4) no
C3 C20 H21 109.1 no
C3 C20 H22 109.8 no
C3 C20 H23 109.1 no
H21 C20 H22 109.6 no
H21 C20 H23 109.3 no
H22 C20 H23 109.9 no
C22 C21 C28 107.1(4) no
C22 C21 C29 110.4(4) no
C22 C21 C31 110.5(4) no
C28 C21 C29 107.9(4) no
C28 C21 C31 108.3(4) no
C29 C21 C31 112.4(4) no
C21 C22 C23 111.1(4) no
C21 C22 H24 107.9 no
C21 C22 H25 109.5 no
C23 C22 H24 108.8 no
C23 C22 H25 109.8 no
H24 C22 H25 109.7 no
C22 C23 C24 108.0(5) no
C22 C23 C30 109.3(5) no
C22 C23 C40 109.4(6) no
C24 C23 C30 107.9(5) no
C24 C23 C40 111.4(9) no
C30 C23 C40 110.8(6) no
C23 C24 C25 110.4(5) no
C23 C24 H26 111.2 no
C23 C24 H27 109.8 no
C25 C24 H26 108.9 no
C25 C24 H27 108.1 no
H26 C24 H27 108.3 no
C24 C25 C26 109.1(6) no
C24 C25 C29 109.8(6) no
C24 C25 H28 108.7 no
C26 C25 C29 111.7(7) no
C26 C25 H28 108.7 no
C29 C25 H28 108.8 no
C25 C26 C27 108.4(5) no
C25 C26 H29 109.2 no
C25 C26 H30 108.1 no
C27 C26 H29 111.1 no
C27 C26 H30 110.4 no
H29 C26 H30 109.5 no
C26 C27 C28 109.0(5) no
C26 C27 C30 109.8(5) no
C26 C27 H31 108.3 no
C28 C27 C30 109.8(5) no
C28 C27 H31 109.8 no
C30 C27 H31 110.1 no
C21 C28 C27 111.2(4) no
C21 C28 H32 109.0 no
C21 C28 H33 108.8 no
C27 C28 H32 109.4 no
C27 C28 H33 109.0 no
H32 C28 H33 109.4 no
C21 C29 C25 109.1(4) no
C21 C29 H34 109.5 no
C21 C29 H35 109.7 no
C25 C29 H34 109.2 no
C25 C29 H35 109.4 no
H34 C29 H35 109.8 no
C23 C30 C27 110.3(5) no
C23 C30 H36 109.2 no
C23 C30 H37 111.1 no
C27 C30 H36 107.8 no
C27 C30 H37 109.3 no
H36 C30 H37 109.1 no
C21 C31 C32 117.7(4) no
C21 C31 H38 107.2 no
C21 C31 H39 106.3 no
C32 C31 H38 108.0 no
C32 C31 H39 107.1 no
H38 C31 H39 110.6 no
O4 C32 C31 122.0(4) no
O4 C32 C33 119.6(4) no
C31 C32 C33 118.4(4) no
C32 C33 C34 124.0(4) no
C32 C33 C38 117.2(4) no
C34 C33 C38 118.7(4) no
C33 C34 C35 121.0(4) no
C33 C34 H40 118.5 no
C35 C34 H40 120.5 no
C34 C35 C36 119.7(4) no
C34 C35 H41 120.7 no
C36 C35 H41 119.5 no
C35 C36 C37 119.4(4) no
C35 C36 C39 120.9(4) no
C37 C36 C39 119.7(4) no
C36 C37 C38 120.2(4) no
C36 C37 H42 119.7 no
C38 C37 H42 120.1 no
C33 C38 C37 120.8(4) no
C33 C38 H43 119.9 no
C37 C38 H43 119.3 no
O5 C39 O6 122.9(4) no
O5 C39 C36 118.4(4) no
O6 C39 C36 118.7(4) no
C23 C40 H44 110.2 no
C23 C40 H45 111.2 no
C23 C40 H46 107.1 no
H44 C40 H45 112.5 no
H44 C40 H46 107.8 no
H45 C40 H46 107.9 no

loop_
_geom_bond_atom_site_label_1
_geom_bond_atom_site_label_2
_geom_bond_site_symmetry_1
_geom_bond_site_symmetry_2
_geom_bond_distance
_geom_bond_publ_flag
O1 C12 . . 1.213(5) no
O2 C19 . . 1.276(5) no
O2 H47 . . 1.31 no
O3 C19 . . 1.265(5) no
O3 H48 . . 1.31 no
O4 C32 . . 1.213(5) no
O5 C39 . . 1.267(5) no
O5 H48 . . 1.32 no
O6 C39 . . 1.262(5) no
O6 H47 . . 1.30 no
C1 C2 . . 1.532(6) no
C1 C8 . . 1.536(6) no
C1 C9 . . 1.531(6) no
C1 C11 . . 1.536(6) no
C2 C3 . . 1.530(7) no
C2 H1 . . .95 no
C2 H2 . . .95 no
C3 C4 . . 1.511(8) no
C3 C10 . . 1.519(8) no
C3 C20 . . 1.533(8) no
C4 C5 . . 1.530(8) no
C4 H3 . . .96 no
C4 H4 . . .95 no
C5 C6 . . 1.515(8) no
C5 C9 . . 1.532(7) no
C5 H5 . . .95 no
C6 C7 . . 1.511(7) no
C6 H6 . . .96 no
C6 H7 . . .95 no
C7 C8 . . 1.522(7) no
C7 C10 . . 1.522(8) no
C7 H8 . . .95 no
C8 H9 . . .94 no
C8 H10 . . .95 no
C9 H11 . . .94 no
C9 H12 . . .97 no
C10 H13 . . .95 no
C10 H14 . . .95 no
C11 C12 . . 1.505(7) no
C11 H15 . . .95 no
C11 H16 . . .95 no
C12 C13 . . 1.499(6) no
C13 C14 . . 1.401(6) no
C13 C18 . . 1.385(6) no
C14 C15 . . 1.380(6) no
C14 H17 . . .95 no
C15 C16 . . 1.373(6) no
C15 H18 . . .94 no
C16 C17 . . 1.394(6) no
C16 C19 . . 1.471(6) no
C17 C18 . . 1.369(6) no
C17 H19 . . .95 no
C18 H20 . . .94 no
C20 H21 . . .95 no
C20 H22 . . .95 no
C20 H23 . . .95 no
C21 C22 . . 1.512(6) no
C21 C28 . . 1.533(7) no
C21 C29 . . 1.505(7) no
C21 C31 . . 1.537(6) no
C22 C23 . . 1.541(7) no
C22 H24 . . .96 no
C22 H25 . . .94 no
C23 C24 . . 1.510(10) no
C23 C30 . . 1.515(8) no
C23 C40 . . 1.523(9) no
C24 C25 . . 1.510(10) no
C24 H26 . . .95 no
C24 H27 . . .96 no
C25 C26 . . 1.510(10) no
C25 C29 . . 1.514(9) no
C25 H28 . . .95 no
C26 C27 . . 1.494(9) no
C26 H29 . . .94 no
C26 H30 . . .95 no
C27 C28 . . 1.523(7) no
C27 C30 . . 1.496(8) no
C27 H31 . . .96 no
C28 H32 . . .95 no
C28 H33 . . .95 no
C29 H34 . . .95 no
C29 H35 . . .94 no
C30 H36 . . .96 no
C30 H37 . . .94 no
C31 C32 . . 1.521(6) no
C31 H38 . . .93 no
C31 H39 . . .95 no
C32 C33 . . 1.496(6) no
C33 C34 . . 1.384(6) no
C33 C38 . . 1.392(6) no
C34 C35 . . 1.383(6) no
C34 H40 . . .95 no
C35 C36 . . 1.390(6) no
C35 H41 . . .95 no
C36 C37 . . 1.393(6) no
C36 C39 . . 1.478(6) no
C37 C38 . . 1.372(6) no
C37 H42 . . .95 no
C38 H43 . . .96 no
C40 H44 . . .93 no
C40 H45 . . .93 no
C40 H46 . . .99 no

loop_
_geom_contact_atom_site_label_1
_geom_contact_atom_site_label_2
_geom_contact_distance
_geom_contact_site_symmetry_2
_geom_contact_publ_flag
O1 C15 3.477(5) 1_556 no
O2 O4 3.383(5) 2_665 no
O2 C18 3.478(5) 1_554 no
O2 C15 3.507(6) 2_766 no
O2 C32 3.534(6) 2_665 no
O2 C14 3.570(5) 2_766 no
O3 O4 3.382(5) 2_665 no
O3 C37 3.473(5) 1_556 no
O4 C19 3.070(5) 2_665 no
O4 C16 3.248(5) 2_665 no
O4 C35 3.342(5) 1_554 no
O5 C38 3.371(5) 1_556 no
O5 C8 3.479(6) 2_767 no
O5 C37 3.495(5) 2_665 no
O5 C38 3.497(5) 2_665 no
O6 C17 3.581(5) 1_554 no
C14 C29 3.588(7) 2_665 no
C37 C39 3.316(6) 2_665 no
C38 C39 3.562(6) 2_665 no

loop_
_geom_torsion_atom_site_label_1
_geom_torsion_atom_site_label_2
_geom_torsion_atom_site_label_3
_geom_torsion_atom_site_label_4
_geom_torsion
_geom_torsion_publ_flag
O1 C12 C11 C1 16.8(8) no
O1 C12 C13 C14 174.4(5) no
O1 C12 C13 C18 -5.6(7) no
O2 C19 C16 C15 4.3(6) no
O2 C19 C16 C17 -175.0(4) no
O3 C19 C16 C15 -176.2(4) no
O3 C19 C16 C17 4.5(6) no
O4 C32 C31 C21 -22.8(7) no
O4 C32 C33 C34 -165.0(5) no
O4 C32 C33 C38 14.8(6) no
O5 C39 C36 C35 12.1(6) no
O5 C39 C36 C37 -166.8(4) no
O6 C39 C36 C35 -167.5(4) no
O6 C39 C36 C37 13.6(6) no
C1 C2 C3 C4 58.7(6) no
C1 C2 C3 C10 -59.6(6) no
C1 C2 C3 C20 179.4(5) no
C1 C8 C7 C6 -60.6(6) no
C1 C8 C7 C10 60.3(5) no
C1 C9 C5 C4 -60.5(6) no
C1 C9 C5 C6 60.5(6) no
C1 C11 C12 C13 -162.8(4) no
C2 C1 C8 C7 -58.5(5) no
C2 C1 C9 C5 57.9(5) no
C2 C1 C11 C12 175.6(4) no
C2 C3 C4 C5 -59.6(6) no
C2 C3 C10 C7 58.2(6) no
C3 C2 C1 C8 58.9(5) no
C3 C2 C1 C9 -57.6(5) no
C3 C2 C1 C11 -178.9(4) no
C3 C4 C5 C6 -58.8(6) no
C3 C4 C5 C9 61.3(6) no
C3 C10 C7 C6 60.9(5) no
C3 C10 C7 C8 -59.6(6) no
C4 C3 C10 C7 -59.9(5) no
C4 C5 C6 C7 58.3(6) no
C5 C4 C3 C10 58.6(6) no
C5 C4 C3 C20 179.8(5) no
C5 C6 C7 C8 61.6(6) no
C5 C6 C7 C10 -59.3(6) no
C5 C9 C1 C8 -57.9(5) no
C5 C9 C1 C11 176.4(4) no
C7 C6 C5 C9 -61.6(6) no
C7 C8 C1 C9 58.0(5) no
C7 C8 C1 C11 -177.0(4) no
C7 C10 C3 C20 179.0(5) no
C8 C1 C11 C12 -66.2(6) no
C9 C1 C11 C12 56.7(6) no
C11 C12 C13 C14 -6.0(7) no
C11 C12 C13 C18 174.1(4) no
C12 C13 C14 C15 178.1(4) no
C12 C13 C18 C17 -178.1(4) no
C13 C14 C15 C16 0.4(7) no
C13 C18 C17 C16 -0.5(7) no
C14 C13 C18 C17 2.0(7) no
C14 C15 C16 C17 1.1(6) no
C14 C15 C16 C19 -178.2(4) no
C15 C14 C13 C18 -1.9(7) no
C15 C16 C17 C18 -1.1(7) no
C18 C17 C16 C19 178.3(4) no
C21 C22 C23 C24 -57.3(7) no
C21 C22 C23 C30 59.9(7) no
C21 C22 C23 C40 -178.6(7) no
C21 C28 C27 C26 60.5(7) no
C21 C28 C27 C30 -59.8(7) no
C21 C29 C25 C24 60.3(8) no
C21 C29 C25 C26 -60.8(8) no
C21 C31 C32 C33 155.1(4) no
C22 C21 C28 C27 59.3(6) no
C22 C21 C29 C25 -58.5(7) no
C22 C21 C31 C32 -54.6(6) no
C22 C23 C24 C25 59.1(7) no
C22 C23 C30 C27 -58.3(7) no
C23 C22 C21 C28 -59.3(6) no
C23 C22 C21 C29 57.9(5) no
C23 C22 C21 C31 -177.0(5) no
C23 C24 C25 C26 60.8(7) no
C23 C24 C25 C29 -61.9(7) no
C23 C30 C27 C26 -61.3(6) no
C23 C30 C27 C28 58.5(7) no
C24 C23 C30 C27 58.9(7) no
C24 C25 C26 C27 -60.8(8) no
C25 C24 C23 C30 -58.9(7) no
C25 C24 C23 C40 179.2(6) no
C25 C26 C27 C28 -59.0(8) no
C25 C26 C27 C30 61.3(7) no
C25 C29 C21 C28 58.2(7) no
C25 C29 C21 C31 177.6(5) no
C27 C26 C25 C29 60.6(8) no
C27 C28 C21 C29 -59.6(6) no
C27 C28 C21 C31 178.5(5) no
C27 C30 C23 C40 -178.9(7) no
C28 C21 C31 C32 -171.6(5) no
C29 C21 C31 C32 69.3(6) no
C31 C32 C33 C34 17.1(7) no
C31 C32 C33 C38 -163.1(4) no
C32 C33 C34 C35 -179.3(4) no
C32 C33 C38 C37 177.2(4) no
C33 C34 C35 C36 2.0(7) no
C33 C38 C37 C36 2.1(7) no
C34 C33 C38 C37 -3.0(7) no
C34 C35 C36 C37 -3.0(7) no
C34 C35 C36 C39 178.1(4) no
C35 C34 C33 C38 0.9(7) no
C35 C36 C37 C38 1.0(7) no
C38 C37 C36 C39 179.9(4) no
